data_4314591
loop_
_publ_author_name
'Hyui Sul Lee'
'Mark Niemeyer'

_publ_contact_author_address
;
Institut f\"ur Anorganische und Analytische Chemie
Johannes Gutenberg-Universit\"at Mainz
Duesbergweg 10-14
D-55099 Mainz
Germany
;
_publ_contact_author_email niemeyer@uni-mainz.de
_publ_contact_author_name 'Mark Niemeyer'
_publ_section_title
;
 Homoleptic Heavy Alkaline Earth and Europium Triazenides
;
_journal_name_full 'Inorganic Chemistry'
_journal_page_first 730
_journal_page_last 735
_journal_paper_doi 10.1021/ic902055h
_journal_volume 49
_journal_year 2010
_chemical_formula_sum 'C94 H114 N6 O2 Sr'
_chemical_formula_weight 1447.53
_chemical_name_systematic
; 
 Bis((1-(2',4',6'-triisopropylbiphenyl-2))
(3-(2,4,6,2'',4'',6''-hexamethyl-1,1':3';1''-terphenyl-2'))
(triazenido-N,N'))(1,2-dimethoxyethane-O,O')strontium
;
_space_group_IT_number 56
_symmetry_cell_setting orthorhombic
_symmetry_space_group_name_Hall '-P 2ab 2ac'
_symmetry_space_group_name_H-M 'P c c n'
_atom_sites_solution_hydrogens geom
_atom_sites_solution_primary direct
_atom_sites_solution_secondary difmap
_cell_angle_alpha 90.00
_cell_angle_beta 90.00
_cell_angle_gamma 90.00
_cell_formula_units_Z 4
_cell_length_a 15.1920(19)
_cell_length_b 21.588(2)
_cell_length_c 26.639(4)
_cell_measurement_reflns_used 55
_cell_measurement_temperature 173(2)
_cell_measurement_theta_max 11.2
_cell_measurement_theta_min 5.0
_cell_volume 8736.7(19)
_computing_structure_refinement 'SHELXL-97 (Sheldrick, 1997)'
_computing_structure_solution 'SHELXS-97 (Sheldrick, 1990)'
_diffrn_ambient_temperature 173(2)
_diffrn_measured_fraction_theta_full 0.994
_diffrn_measured_fraction_theta_max 0.994
_diffrn_measurement_device_type 'Siemens P4'
_diffrn_radiation_monochromator graphite
_diffrn_radiation_source 'fine-focus sealed tube'
_diffrn_radiation_type MoK\a
_diffrn_radiation_wavelength 0.71073
_diffrn_reflns_av_R_equivalents 0.0430
_diffrn_reflns_av_sigmaI/netI 0.2262
_diffrn_reflns_limit_h_max 17
_diffrn_reflns_limit_h_min -4
_diffrn_reflns_limit_k_max 24
_diffrn_reflns_limit_k_min -6
_diffrn_reflns_limit_l_max 29
_diffrn_reflns_limit_l_min -30
_diffrn_reflns_number 6945
_diffrn_reflns_theta_full 23.99
_diffrn_reflns_theta_max 23.99
_diffrn_reflns_theta_min 2.44
_diffrn_standards_decay_% 0.1
_diffrn_standards_interval_count 298
_diffrn_standards_number 2
_exptl_absorpt_coefficient_mu 0.665
_exptl_absorpt_correction_T_max 0.889
_exptl_absorpt_correction_T_min 0.823
_exptl_absorpt_correction_type psi-scan
_exptl_crystal_colour 'pale yellow'
_exptl_crystal_density_diffrn 1.101
_exptl_crystal_density_method 'not measured'
_exptl_crystal_description prism
_exptl_crystal_F_000 3096
_exptl_crystal_size_max 0.35
_exptl_crystal_size_mid 0.20
_exptl_crystal_size_min 0.15
_refine_diff_density_max 0.492
_refine_diff_density_min -0.497
_refine_diff_density_rms 0.076
_refine_ls_extinction_method none
_refine_ls_goodness_of_fit_ref 0.734
_refine_ls_hydrogen_treatment noref
_refine_ls_matrix_type full
_refine_ls_number_parameters 478
_refine_ls_number_reflns 6828
_refine_ls_number_restraints 2
_refine_ls_restrained_S_all 0.734
_refine_ls_R_factor_all 0.1368
_refine_ls_R_factor_gt 0.0610
_refine_ls_shift/su_max 0.000
_refine_ls_shift/su_mean 0.000
_refine_ls_structure_factor_coef Fsqd
_refine_ls_weighting_details 'calc w=1/[\s^2^(Fo^2^)+(0.0702P)^2^] where P=(Fo^2^+2Fc^2^)/3'
_refine_ls_weighting_scheme calc
_refine_ls_wR_factor_gt 0.1371
_refine_ls_wR_factor_ref 0.1578
_reflns_number_gt 2672
_reflns_number_total 6828
_reflns_threshold_expression >2sigma(I)
_cod_data_source_file ic902055h_si_001_2.cif
_cod_data_source_block 3
_cod_database_code 4314591

loop_
_symmetry_equiv_pos_as_xyz
'x, y, z'
'-x+1/2, -y+1/2, z'
'-x, y+1/2, -z+1/2'
'x+1/2, -y, -z+1/2'
'-x, -y, -z'
'x-1/2, y-1/2, -z'
'x, -y-1/2, z-1/2'
'-x-1/2, y, z-1/2'

loop_
_atom_site_label
_atom_site_type_symbol
_atom_site_fract_x
_atom_site_fract_y
_atom_site_fract_z
_atom_site_U_iso_or_equiv
_atom_site_adp_type
_atom_site_occupancy
_atom_site_symmetry_multiplicity
_atom_site_calc_flag
_atom_site_refinement_flags
_atom_site_disorder_assembly
_atom_site_disorder_group
Sr Sr 0.7500 0.2500 0.35121(3) 0.0307(2) Uani 1 2 d S . .
N1 N 0.6057(3) 0.2005(2) 0.30658(17) 0.0287(12) Uani 1 1 d . . .
N2 N 0.6156(3) 0.1435(2) 0.32238(16) 0.0272(11) Uani 1 1 d . . .
N3 N 0.6735(3) 0.13596(18) 0.35860(16) 0.0242(11) Uani 1 1 d . . .
C11 C 0.5361(4) 0.2043(3) 0.2712(2) 0.0275(14) Uani 1 1 d . . .
C12 C 0.4818(3) 0.2579(3) 0.2723(2) 0.0303(14) Uani 1 1 d . . .
C13 C 0.4107(4) 0.2619(3) 0.2390(2) 0.0430(18) Uani 1 1 d . . .
H13A H 0.3752 0.2981 0.2392 0.052 Uiso 1 1 calc R . .
C14 C 0.3905(4) 0.2151(3) 0.2060(2) 0.0481(18) Uani 1 1 d . . .
H14A H 0.3401 0.2183 0.1850 0.058 Uiso 1 1 calc R . .
C15 C 0.4439(4) 0.1632(3) 0.2033(2) 0.0402(17) Uani 1 1 d . . .
H15A H 0.4307 0.1314 0.1800 0.048 Uiso 1 1 calc R . .
C16 C 0.5179(4) 0.1573(3) 0.2351(2) 0.0278(14) Uani 1 1 d . . .
C21 C 0.4982(4) 0.3116(2) 0.3063(2) 0.0310(15) Uani 1 1 d . . .
C22 C 0.4349(4) 0.3269(2) 0.3428(2) 0.0299(15) Uani 1 1 d . . .
C23 C 0.4466(4) 0.3802(3) 0.3728(2) 0.0370(16) Uani 1 1 d . . .
H23A H 0.4041 0.3901 0.3977 0.044 Uiso 1 1 calc R . .
C24 C 0.5195(4) 0.4186(3) 0.3665(2) 0.0394(17) Uani 1 1 d . . .
C25 C 0.5807(4) 0.4014(3) 0.3309(2) 0.0355(16) Uani 1 1 d . . .
H25A H 0.6320 0.4263 0.3274 0.043 Uiso 1 1 calc R . .
C26 C 0.5724(4) 0.3503(3) 0.2997(2) 0.0318(15) Uani 1 1 d . . .
C31 C 0.6848(4) 0.0689(2) 0.3675(2) 0.0259(14) Uani 1 1 d . . .
C32 C 0.6745(4) 0.0430(2) 0.4152(2) 0.0236(13) Uani 1 1 d . . .
C33 C 0.6884(4) -0.0209(3) 0.4194(2) 0.0366(16) Uani 1 1 d . . .
H33A H 0.6817 -0.0397 0.4514 0.044 Uiso 1 1 calc R . .
C34 C 0.7112(4) -0.0578(3) 0.3794(2) 0.0364(16) Uani 1 1 d . . .
H34A H 0.7204 -0.1010 0.3837 0.044 Uiso 1 1 calc R . .
C35 C 0.7205(4) -0.0306(3) 0.3325(2) 0.0372(17) Uani 1 1 d . . .
H35A H 0.7361 -0.0552 0.3044 0.045 Uiso 1 1 calc R . .
C36 C 0.7073(4) 0.0314(3) 0.3267(2) 0.0303(15) Uani 1 1 d . . .
H36A H 0.7134 0.0494 0.2944 0.036 Uiso 1 1 calc R . .
C41 C 0.6472(4) 0.0771(2) 0.4614(2) 0.0256(14) Uani 1 1 d . . .
C42 C 0.5591(4) 0.1007(3) 0.4668(2) 0.0322(16) Uani 1 1 d . . .
C43 C 0.5347(4) 0.1292(3) 0.5105(2) 0.0374(16) Uani 1 1 d . . .
H43A H 0.4761 0.1442 0.5133 0.045 Uiso 1 1 calc R . .
C44 C 0.5912(5) 0.1375(3) 0.5514(2) 0.0410(17) Uani 1 1 d . B .
C45 C 0.6746(4) 0.1123(3) 0.5461(2) 0.0355(16) Uani 1 1 d . . .
H45A H 0.7142 0.1156 0.5736 0.043 Uiso 1 1 calc R . .
C46 C 0.7030(4) 0.0829(2) 0.5035(2) 0.0279(15) Uani 1 1 d . . .
C51 C 0.9286(4) 0.2368(3) 0.4286(2) 0.0477(19) Uani 1 1 d . . .
H51A H 0.9512 0.2197 0.3971 0.072 Uiso 1 1 calc R . .
H51B H 0.9581 0.2166 0.4570 0.072 Uiso 1 1 calc R . .
H51C H 0.9401 0.2814 0.4298 0.072 Uiso 1 1 calc R . .
O52 O 0.8352(3) 0.22592(17) 0.43173(14) 0.0368(11) Uani 1 1 d . . .
C53 C 0.7987(3) 0.2559(3) 0.47495(19) 0.0329(14) Uani 1 1 d . . .
H53A H 0.8105 0.3010 0.4736 0.039 Uiso 1 1 calc R . .
H53B H 0.8256 0.2391 0.5059 0.039 Uiso 1 1 calc R . .
C61 C 0.5775(4) 0.1022(3) 0.2241(2) 0.0294(15) Uani 1 1 d . . .
C62 C 0.5521(4) 0.0413(3) 0.2373(2) 0.0331(15) Uani 1 1 d . . .
C63 C 0.6058(4) -0.0074(3) 0.2215(2) 0.0361(16) Uani 1 1 d . . .
H63A H 0.5879 -0.0486 0.2287 0.043 Uiso 1 1 calc R . .
C64 C 0.6842(4) 0.0015(3) 0.1958(2) 0.0366(16) Uani 1 1 d . . .
C65 C 0.7071(4) 0.0622(3) 0.1830(2) 0.0357(16) Uani 1 1 d . . .
H65A H 0.7598 0.0691 0.1647 0.043 Uiso 1 1 calc R . .
C66 C 0.6549(4) 0.1135(3) 0.1964(2) 0.0333(15) Uani 1 1 d . . .
C221 C 0.3547(4) 0.2871(3) 0.3533(3) 0.0507(18) Uani 1 1 d . . .
H22A H 0.3693 0.2434 0.3476 0.076 Uiso 1 1 calc R . .
H22B H 0.3066 0.2993 0.3309 0.076 Uiso 1 1 calc R . .
H22C H 0.3362 0.2928 0.3883 0.076 Uiso 1 1 calc R . .
C241 C 0.5294(4) 0.4791(3) 0.3968(3) 0.0530(19) Uani 1 1 d . . .
H24A H 0.5890 0.4955 0.3924 0.080 Uiso 1 1 calc R . .
H24B H 0.5189 0.4706 0.4324 0.080 Uiso 1 1 calc R . .
H24C H 0.4864 0.5096 0.3848 0.080 Uiso 1 1 calc R . .
C261 C 0.6400(4) 0.3382(3) 0.2591(2) 0.0424(17) Uani 1 1 d . . .
H26A H 0.6971 0.3549 0.2697 0.064 Uiso 1 1 calc R . .
H26B H 0.6215 0.3585 0.2279 0.064 Uiso 1 1 calc R . .
H26C H 0.6453 0.2935 0.2535 0.064 Uiso 1 1 calc R . .
C421 C 0.4910(4) 0.0875(3) 0.4249(2) 0.0333(15) Uani 1 1 d . . .
H42A H 0.5221 0.0904 0.3919 0.040 Uiso 1 1 calc R . .
C422 C 0.4126(5) 0.1336(3) 0.4238(3) 0.088(3) Uani 1 1 d . . .
H42B H 0.3848 0.1326 0.3907 0.131 Uiso 1 1 calc R . .
H42C H 0.4341 0.1756 0.4307 0.131 Uiso 1 1 calc R . .
H42D H 0.3695 0.1218 0.4495 0.131 Uiso 1 1 calc R . .
C423 C 0.4534(5) 0.0223(3) 0.4296(3) 0.067(2) Uani 1 1 d . . .
H42E H 0.4077 0.0161 0.4041 0.101 Uiso 1 1 calc R . .
H42F H 0.4279 0.0168 0.4630 0.101 Uiso 1 1 calc R . .
H42G H 0.5006 -0.0081 0.4246 0.101 Uiso 1 1 calc R . .
C441 C 0.5632(5) 0.1711(3) 0.5995(3) 0.060(2) Uani 1 1 d D . .
H44A H 0.6179 0.1844 0.6174 0.072 Uiso 0.54 1 calc PR A 1
H44B H 0.6205 0.1760 0.6175 0.072 Uiso 0.46 1 calc PR A 2
C442 C 0.5088(11) 0.2287(5) 0.5894(7) 0.060(6) Uiso 0.54 1 d PD B 1
H44C H 0.5027 0.2526 0.6204 0.091 Uiso 0.54 1 calc PR B 1
H44D H 0.4503 0.2165 0.5773 0.091 Uiso 0.54 1 calc PR B 1
H44E H 0.5381 0.2540 0.5638 0.091 Uiso 0.54 1 calc PR B 1
C444 C 0.5372(13) 0.2378(5) 0.5899(8) 0.070(8) Uiso 0.46 1 d PD B 2
H44F H 0.4779 0.2391 0.5754 0.105 Uiso 0.46 1 calc PR B 2
H44G H 0.5791 0.2567 0.5665 0.105 Uiso 0.46 1 calc PR B 2
H44H H 0.5377 0.2608 0.6216 0.105 Uiso 0.46 1 calc PR B 2
C443 C 0.5135(6) 0.1278(4) 0.6340(3) 0.080(3) Uani 1 1 d . B .
H44I H 0.4985 0.1496 0.6651 0.121 Uiso 1 1 calc R . .
H44J H 0.5504 0.0919 0.6418 0.121 Uiso 1 1 calc R . .
H44K H 0.4594 0.1140 0.6174 0.121 Uiso 1 1 calc R . .
C461 C 0.7964(4) 0.0547(3) 0.5034(2) 0.0356(16) Uani 1 1 d . . .
H46A H 0.8085 0.0393 0.4687 0.043 Uiso 1 1 calc R . .
C462 C 0.8683(4) 0.1015(3) 0.5166(3) 0.056(2) Uani 1 1 d . . .
H46B H 0.9262 0.0834 0.5095 0.083 Uiso 1 1 calc R . .
H46C H 0.8645 0.1120 0.5523 0.083 Uiso 1 1 calc R . .
H46D H 0.8604 0.1390 0.4964 0.083 Uiso 1 1 calc R . .
C463 C 0.8008(4) -0.0012(3) 0.5388(2) 0.0500(19) Uani 1 1 d . . .
H46E H 0.8571 -0.0227 0.5342 0.075 Uiso 1 1 calc R . .
H46F H 0.7524 -0.0297 0.5312 0.075 Uiso 1 1 calc R . .
H46G H 0.7959 0.0129 0.5737 0.075 Uiso 1 1 calc R . .
C621 C 0.4703(4) 0.0290(3) 0.2675(2) 0.0427(18) Uani 1 1 d . . .
H62A H 0.4683 -0.0149 0.2769 0.064 Uiso 1 1 calc R . .
H62B H 0.4183 0.0392 0.2473 0.064 Uiso 1 1 calc R . .
H62C H 0.4709 0.0546 0.2978 0.064 Uiso 1 1 calc R . .
C641 C 0.7424(5) -0.0524(3) 0.1811(2) 0.0453(16) Uani 1 1 d . . .
H64A H 0.8036 -0.0384 0.1787 0.068 Uiso 1 1 calc R . .
H64B H 0.7234 -0.0687 0.1485 0.068 Uiso 1 1 calc R . .
H64C H 0.7379 -0.0851 0.2065 0.068 Uiso 1 1 calc R . .
C661 C 0.6818(4) 0.1763(3) 0.1794(2) 0.0452(18) Uani 1 1 d . . .
H66A H 0.7404 0.1742 0.1641 0.068 Uiso 1 1 calc R . .
H66B H 0.6832 0.2045 0.2082 0.068 Uiso 1 1 calc R . .
H66C H 0.6394 0.1916 0.1546 0.068 Uiso 1 1 calc R . .

loop_
_atom_site_aniso_label
_atom_site_aniso_U_11
_atom_site_aniso_U_22
_atom_site_aniso_U_33
_atom_site_aniso_U_23
_atom_site_aniso_U_13
_atom_site_aniso_U_12
Sr 0.0325(4) 0.0292(4) 0.0304(4) 0.000 0.000 -0.0114(5)
N1 0.020(3) 0.029(3) 0.037(3) 0.011(2) -0.004(2) -0.004(2)
N2 0.030(3) 0.026(3) 0.026(3) 0.005(2) 0.001(2) -0.003(2)
N3 0.023(3) 0.023(2) 0.026(3) 0.006(2) 0.001(2) -0.006(2)
C11 0.022(3) 0.033(3) 0.027(3) 0.010(3) -0.003(3) -0.005(3)
C12 0.025(3) 0.032(4) 0.034(3) 0.015(3) -0.006(3) -0.003(3)
C13 0.044(4) 0.033(5) 0.052(4) 0.005(3) -0.009(3) 0.009(3)
C14 0.038(4) 0.055(5) 0.052(4) 0.009(4) -0.020(4) 0.000(4)
C15 0.046(4) 0.032(4) 0.042(4) -0.002(3) -0.012(3) -0.009(3)
C16 0.025(3) 0.031(3) 0.027(3) 0.006(3) 0.002(3) -0.003(3)
C21 0.035(4) 0.021(3) 0.037(4) 0.018(3) -0.005(3) 0.008(3)
C22 0.023(3) 0.022(3) 0.044(4) 0.008(3) 0.000(3) 0.003(3)
C23 0.031(4) 0.039(4) 0.041(4) 0.006(3) 0.001(3) 0.007(3)
C24 0.036(4) 0.039(4) 0.043(4) -0.009(3) -0.014(3) 0.008(3)
C25 0.017(3) 0.031(4) 0.058(4) 0.008(3) -0.008(3) -0.004(3)
C26 0.036(4) 0.024(3) 0.035(4) 0.001(3) -0.008(3) 0.002(3)
C31 0.022(3) 0.019(3) 0.037(4) -0.008(3) 0.000(3) 0.000(3)
C32 0.023(3) 0.017(3) 0.032(3) 0.002(3) -0.004(3) -0.004(3)
C33 0.042(4) 0.039(4) 0.028(3) 0.006(3) -0.006(3) -0.011(3)
C34 0.041(4) 0.022(3) 0.046(4) -0.004(3) -0.007(3) 0.001(3)
C35 0.041(4) 0.023(3) 0.048(4) -0.012(3) -0.004(3) 0.004(3)
C36 0.026(3) 0.035(4) 0.030(3) 0.003(3) -0.006(3) -0.013(3)
C41 0.030(4) 0.019(3) 0.028(3) 0.001(3) 0.002(3) -0.004(3)
C42 0.037(4) 0.027(4) 0.033(4) 0.013(3) -0.004(3) -0.011(3)
C43 0.035(4) 0.030(4) 0.047(4) 0.001(3) 0.010(3) 0.004(3)
C44 0.058(5) 0.031(4) 0.034(4) 0.011(3) 0.010(4) 0.004(4)
C45 0.045(4) 0.030(4) 0.031(4) 0.010(3) -0.007(3) -0.004(3)
C46 0.032(4) 0.016(3) 0.035(4) 0.009(3) 0.000(3) -0.005(3)
C51 0.032(4) 0.046(5) 0.065(4) -0.005(4) 0.003(3) 0.009(3)
O52 0.032(3) 0.036(2) 0.042(3) -0.009(2) -0.002(2) 0.0002(19)
C53 0.034(3) 0.031(3) 0.034(3) -0.003(3) 0.002(3) 0.002(4)
C61 0.020(3) 0.038(4) 0.030(3) -0.006(3) -0.003(3) 0.005(3)
C62 0.029(4) 0.038(4) 0.033(4) -0.007(3) 0.000(3) -0.011(3)
C63 0.036(4) 0.030(4) 0.042(4) -0.010(3) -0.004(3) -0.010(3)
C64 0.034(4) 0.046(4) 0.030(4) -0.018(3) 0.003(3) -0.009(3)
C65 0.030(4) 0.050(4) 0.027(4) -0.007(3) 0.004(3) -0.012(3)
C66 0.037(4) 0.032(4) 0.030(4) -0.002(3) 0.005(3) -0.011(3)
C221 0.031(4) 0.047(4) 0.074(5) 0.004(4) 0.009(4) -0.002(3)
C241 0.042(4) 0.051(4) 0.066(5) -0.011(4) -0.014(4) 0.000(3)
C261 0.043(4) 0.040(4) 0.044(4) 0.007(3) 0.017(3) -0.007(3)
C421 0.023(3) 0.034(4) 0.044(4) 0.008(3) 0.005(3) -0.002(3)
C422 0.058(6) 0.050(5) 0.155(8) -0.005(5) -0.051(6) 0.013(4)
C423 0.059(5) 0.046(5) 0.096(6) 0.019(4) -0.016(5) -0.019(4)
C441 0.060(5) 0.077(5) 0.042(4) 0.001(4) 0.012(4) 0.018(4)
C443 0.111(7) 0.087(6) 0.043(5) -0.010(4) 0.040(5) -0.014(6)
C461 0.030(4) 0.030(4) 0.047(4) 0.008(3) -0.018(3) -0.001(3)
C462 0.050(5) 0.037(4) 0.079(6) 0.004(4) -0.021(4) 0.000(4)
C463 0.056(5) 0.042(4) 0.053(4) 0.006(3) -0.014(4) 0.008(4)
C621 0.036(4) 0.034(4) 0.059(5) 0.002(3) 0.012(3) -0.011(3)
C641 0.043(4) 0.043(4) 0.049(4) -0.010(3) 0.000(4) 0.012(4)
C661 0.036(4) 0.051(4) 0.049(4) 0.003(3) 0.015(3) -0.014(3)

loop_
_atom_type_symbol
_atom_type_description
_atom_type_scat_dispersion_real
_atom_type_scat_dispersion_imag
_atom_type_scat_source
C C 0.0033 0.0016 'International Tables Vol C Tables 4.2.6.8 and 6.1.1.4'
H H 0.0000 0.0000 'International Tables Vol C Tables 4.2.6.8 and 6.1.1.4'
N N 0.0061 0.0033 'International Tables Vol C Tables 4.2.6.8 and 6.1.1.4'
O O 0.0106 0.0060 'International Tables Vol C Tables 4.2.6.8 and 6.1.1.4'
Sr Sr -1.5307 3.2498 'International Tables Vol C Tables 4.2.6.8 and 6.1.1.4'

loop_
_geom_angle_atom_site_label_1
_geom_angle_atom_site_label_2
_geom_angle_atom_site_label_3
_geom_angle
_geom_angle_site_symmetry_1
_geom_angle_site_symmetry_3
_geom_angle_publ_flag
O52 Sr O52 66.06(17) 2_655 . ?
O52 Sr N1 92.21(13) 2_655 . ?
O52 Sr N1 134.12(13) . . ?
O52 Sr N1 134.12(13) 2_655 2_655 ?
O52 Sr N1 92.21(13) . 2_655 ?
N1 Sr N1 128.03(19) . 2_655 ?
O52 Sr N3 88.38(12) 2_655 2_655 ?
O52 Sr N3 84.68(12) . 2_655 ?
N1 Sr N3 136.96(13) . 2_655 ?
N1 Sr N3 48.11(13) 2_655 2_655 ?
O52 Sr N3 84.68(12) 2_655 . ?
O52 Sr N3 88.38(12) . . ?
N1 Sr N3 48.11(13) . . ?
N1 Sr N3 136.96(13) 2_655 . ?
N3 Sr N3 171.73(18) 2_655 . ?
O52 Sr N2 91.42(12) 2_655 . ?
O52 Sr N2 112.43(12) . . ?
N1 Sr N2 24.17(11) . . ?
N1 Sr N2 134.42(12) 2_655 . ?
N3 Sr N2 161.12(12) 2_655 . ?
N3 Sr N2 24.33(11) . . ?
O52 Sr N2 112.43(12) 2_655 2_655 ?
O52 Sr N2 91.42(12) . 2_655 ?
N1 Sr N2 134.42(12) . 2_655 ?
N1 Sr N2 24.17(11) 2_655 2_655 ?
N3 Sr N2 24.33(11) 2_655 2_655 ?
N3 Sr N2 161.12(12) . 2_655 ?
N2 Sr N2 151.95(16) . 2_655 ?
O52 Sr C53 22.99(12) 2_655 2_655 ?
O52 Sr C53 44.41(13) . 2_655 ?
N1 Sr C53 103.62(13) . 2_655 ?
N1 Sr C53 128.24(13) 2_655 2_655 ?
N3 Sr C53 93.26(14) 2_655 2_655 ?
N3 Sr C53 78.61(14) . 2_655 ?
N2 Sr C53 93.90(12) . 2_655 ?
N2 Sr C53 113.87(13) 2_655 2_655 ?
O52 Sr C53 44.41(13) 2_655 . ?
O52 Sr C53 22.99(12) . . ?
N1 Sr C53 128.24(13) . . ?
N1 Sr C53 103.62(13) 2_655 . ?
N3 Sr C53 78.61(14) 2_655 . ?
N3 Sr C53 93.26(14) . . ?
N2 Sr C53 113.87(13) . . ?
N2 Sr C53 93.90(12) 2_655 . ?
C53 Sr C53 25.67(17) 2_655 . ?
N2 N1 C11 110.7(4) . . ?
N2 N1 Sr 97.8(3) . . ?
C11 N1 Sr 150.6(3) . . ?
N1 N2 N3 115.4(4) . . ?
N1 N2 Sr 58.0(3) . . ?
N3 N2 Sr 58.8(2) . . ?
N2 N3 C31 108.4(4) . . ?
N2 N3 Sr 96.9(3) . . ?
C31 N3 Sr 147.8(3) . . ?
N1 C11 C12 117.7(5) . . ?
N1 C11 C16 123.6(5) . . ?
C12 C11 C16 118.8(5) . . ?
C13 C12 C11 119.0(6) . . ?
C13 C12 C21 117.7(5) . . ?
C11 C12 C21 123.3(5) . . ?
C14 C13 C12 122.1(6) . . ?
C13 C14 C15 119.7(6) . . ?
C14 C15 C16 120.7(6) . . ?
C15 C16 C11 119.6(5) . . ?
C15 C16 C61 115.4(5) . . ?
C11 C16 C61 124.8(5) . . ?
C22 C21 C26 119.5(5) . . ?
C22 C21 C12 119.3(5) . . ?
C26 C21 C12 121.0(5) . . ?
C21 C22 C23 119.8(5) . . ?
C21 C22 C221 122.9(5) . . ?
C23 C22 C221 117.3(5) . . ?
C24 C23 C22 121.1(6) . . ?
C25 C24 C23 117.3(6) . . ?
C25 C24 C241 121.5(6) . . ?
C23 C24 C241 121.2(6) . . ?
C24 C25 C26 124.4(6) . . ?
C25 C26 C21 117.9(6) . . ?
C25 C26 C261 120.2(5) . . ?
C21 C26 C261 122.0(5) . . ?
C36 C31 C32 120.2(5) . . ?
C36 C31 N3 118.2(5) . . ?
C32 C31 N3 121.6(5) . . ?
C31 C32 C33 116.6(5) . . ?
C31 C32 C41 125.7(5) . . ?
C33 C32 C41 117.6(5) . . ?
C34 C33 C32 123.2(6) . . ?
C33 C34 C35 118.6(5) . . ?
C36 C35 C34 120.2(5) . . ?
C35 C36 C31 121.2(6) . . ?
C46 C41 C42 116.6(5) . . ?
C46 C41 C32 122.1(5) . . ?
C42 C41 C32 121.1(5) . . ?
C43 C42 C41 119.7(6) . . ?
C43 C42 C421 121.0(6) . . ?
C41 C42 C421 119.0(5) . . ?
C42 C43 C44 123.7(6) . . ?
C45 C44 C43 115.6(6) . . ?
C45 C44 C441 121.6(6) . . ?
C43 C44 C441 122.8(6) . . ?
C46 C45 C44 123.6(6) . . ?
C45 C46 C41 120.6(6) . . ?
C45 C46 C461 118.3(6) . . ?
C41 C46 C461 121.1(6) . . ?
C53 O52 C51 110.7(4) . . ?
C53 O52 Sr 112.7(3) . . ?
C51 O52 Sr 114.7(3) . . ?
O52 C53 C53 107.7(4) . 2_655 ?
O52 C53 Sr 44.3(2) . . ?
C53 C53 Sr 77.16(8) 2_655 . ?
C66 C61 C62 121.1(5) . . ?
C66 C61 C16 117.6(5) . . ?
C62 C61 C16 121.0(5) . . ?
C63 C62 C61 117.8(5) . . ?
C63 C62 C621 120.8(5) . . ?
C61 C62 C621 121.5(5) . . ?
C64 C63 C62 123.1(6) . . ?
C63 C64 C65 117.6(6) . . ?
C63 C64 C641 121.6(6) . . ?
C65 C64 C641 120.8(6) . . ?
C64 C65 C66 122.4(6) . . ?
C65 C66 C61 117.9(5) . . ?
C65 C66 C661 119.0(5) . . ?
C61 C66 C661 123.1(5) . . ?
C423 C421 C42 111.2(5) . . ?
C423 C421 C422 107.8(5) . . ?
C42 C421 C422 114.1(5) . . ?
C443 C441 C444 124.1(11) . . ?
C443 C441 C442 110.0(9) . . ?
C444 C441 C442 18.0(11) . . ?
C443 C441 C44 110.7(6) . . ?
C444 C441 C44 112.4(10) . . ?
C442 C441 C44 112.9(9) . . ?
C462 C461 C463 110.4(5) . . ?
C462 C461 C46 113.3(5) . . ?
C463 C461 C46 110.5(5) . . ?

loop_
_geom_bond_atom_site_label_1
_geom_bond_atom_site_label_2
_geom_bond_distance
_geom_bond_site_symmetry_2
_geom_bond_publ_flag
Sr O52 2.559(4) 2_655 ?
Sr O52 2.559(4) . ?
Sr N1 2.713(4) . ?
Sr N1 2.713(4) 2_655 ?
Sr N3 2.730(4) 2_655 ?
Sr N3 2.730(4) . ?
Sr N2 3.169(5) . ?
Sr N2 3.169(5) 2_655 ?
Sr C53 3.381(5) 2_655 ?
Sr C53 3.381(5) . ?
N1 N2 1.310(5) . ?
N1 C11 1.419(6) . ?
N2 N3 1.315(6) . ?
N3 C31 1.478(6) . ?
C11 C12 1.421(8) . ?
C11 C16 1.425(7) . ?
C12 C13 1.401(7) . ?
C12 C21 1.492(8) . ?
C13 C14 1.374(8) . ?
C14 C15 1.384(8) . ?
C15 C16 1.412(7) . ?
C16 C61 1.522(7) . ?
C21 C22 1.408(7) . ?
C21 C26 1.415(8) . ?
C22 C23 1.412(8) . ?
C22 C221 1.518(7) . ?
C23 C24 1.393(8) . ?
C24 C25 1.379(8) . ?
C24 C241 1.542(8) . ?
C25 C26 1.388(7) . ?
C26 C261 1.513(7) . ?
C31 C36 1.396(7) . ?
C31 C32 1.398(7) . ?
C32 C33 1.400(7) . ?
C32 C41 1.492(7) . ?
C33 C34 1.375(8) . ?
C34 C35 1.386(8) . ?
C35 C36 1.361(7) . ?
C41 C46 1.412(7) . ?
C41 C42 1.438(8) . ?
C42 C43 1.369(8) . ?
C42 C421 1.548(8) . ?
C43 C44 1.397(8) . ?
C44 C45 1.386(8) . ?
C44 C441 1.534(8) . ?
C45 C46 1.371(8) . ?
C46 C461 1.544(7) . ?
C51 O52 1.441(6) . ?
O52 C53 1.432(6) . ?
C53 C53 1.502(10) 2_655 ?
C61 C66 1.409(7) . ?
C61 C62 1.416(8) . ?
C62 C63 1.395(7) . ?
C62 C621 1.505(7) . ?
C63 C64 1.386(8) . ?
C64 C65 1.398(8) . ?
C64 C641 1.514(8) . ?
C65 C66 1.407(8) . ?
C66 C661 1.488(7) . ?
C421 C423 1.526(8) . ?
C421 C422 1.552(8) . ?
C441 C443 1.512(9) . ?
C441 C444 1.514(5) . ?
C441 C442 1.516(5) . ?
C461 C462 1.529(8) . ?
C461 C463 1.533(7) . ?
